data_7030590
loop_
_publ_author_name
'Shin, Kyong-Soon'
'Son, Kyung-In'
'Kim, Jae Il'
'Hong, Chang Seop'
'Suh, Myungkoo'
'Noh, Dong-Youn'

_publ_section_title
;
 Heteroleptic binuclear palladium(II) and platinum(II) complexes
 containing 1,2-bis(diphenylphosphino)acetylene and
 1,2-benzenedithiolates: syntheses, crystal structures,
 electrochemistry and photoluminescence properties
;
_journal_coden_ASTM DTARAF
_journal_issue 10
_journal_name_full 'Dalton Transactions'
_journal_page_first 1767
_journal_page_last 1775
_journal_paper_doi 10.1039/b815013c
_journal_year 2009
_chemical_formula_sum 'C67 H57 Cl3 O2 P4 Pt2 S4'
_chemical_formula_weight 1642.78
_space_group_IT_number 2
_symmetry_cell_setting triclinic
_symmetry_space_group_name_Hall '-P 1'
_symmetry_space_group_name_H-M 'P -1'
_atom_sites_solution_hydrogens geom
_atom_sites_solution_primary direct
_atom_sites_solution_secondary difmap
_audit_creation_method SHELXL-97
_cell_angle_alpha 97.397(2)
_cell_angle_beta 96.961(2)
_cell_angle_gamma 92.179(3)
_cell_formula_units_Z 2
_cell_length_a 10.8814(8)
_cell_length_b 14.7267(12)
_cell_length_c 21.2919(16)
_cell_measurement_reflns_used 8140
_cell_measurement_temperature 293(2)
_cell_measurement_theta_max 27.004
_cell_measurement_theta_min 2.287
_cell_volume 3353.6(4)
_computing_cell_refinement 'Bruker SMART APEXll'
_computing_data_collection 'Bruker SMART APEXll'
_computing_data_reduction 'Bruker SAINT'
_computing_molecular_graphics WingX
_computing_publication_material WingX
_computing_structure_refinement 'SHELXL-97 (Sheldrick, 1997)'
_computing_structure_solution SHELXTL
_diffrn_ambient_temperature 293(2)
_diffrn_measured_fraction_theta_full 0.980
_diffrn_measured_fraction_theta_max 0.980
_diffrn_measurement_device_type 'CCD area detector'
_diffrn_measurement_method 'omega scan'
_diffrn_radiation_monochromator graphite
_diffrn_radiation_source 'fine-focus sealed tube'
_diffrn_radiation_type MoK\a
_diffrn_radiation_wavelength 0.71073
_diffrn_reflns_av_R_equivalents 0.0423
_diffrn_reflns_av_sigmaI/netI 0.0495
_diffrn_reflns_limit_h_max 14
_diffrn_reflns_limit_h_min -14
_diffrn_reflns_limit_k_max 19
_diffrn_reflns_limit_k_min -19
_diffrn_reflns_limit_l_max 28
_diffrn_reflns_limit_l_min -26
_diffrn_reflns_number 55310
_diffrn_reflns_theta_full 28.35
_diffrn_reflns_theta_max 28.35
_diffrn_reflns_theta_min 0.97
_exptl_absorpt_coefficient_mu 4.549
_exptl_absorpt_correction_T_max 0.7413
_exptl_absorpt_correction_T_min 0.6591
_exptl_absorpt_correction_type multi-scan
_exptl_absorpt_process_details SADABS
_exptl_crystal_colour yellow
_exptl_crystal_density_diffrn 1.627
_exptl_crystal_density_method 'not measured'
_exptl_crystal_description block
_exptl_crystal_F_000 1612
_exptl_crystal_size_max 0.10
_exptl_crystal_size_mid 0.07
_exptl_crystal_size_min 0.07
_refine_diff_density_max 2.821
_refine_diff_density_min -0.895
_refine_diff_density_rms 0.166
_refine_ls_extinction_method none
_refine_ls_goodness_of_fit_ref 1.030
_refine_ls_hydrogen_treatment constr
_refine_ls_matrix_type full
_refine_ls_number_parameters 763
_refine_ls_number_reflns 16442
_refine_ls_number_restraints 0
_refine_ls_restrained_S_all 1.030
_refine_ls_R_factor_all 0.0732
_refine_ls_R_factor_gt 0.0418
_refine_ls_shift/su_max 0.001
_refine_ls_shift/su_mean 0.000
_refine_ls_structure_factor_coef Fsqd
_refine_ls_weighting_details 'calc w=1/[\s^2^(Fo^2^)+(0.0672P)^2^+4.5780P] where P=(Fo^2^+2Fc^2^)/3'
_refine_ls_weighting_scheme calc
_refine_ls_wR_factor_gt 0.1105
_refine_ls_wR_factor_ref 0.1267
_reflns_number_gt 11781
_reflns_number_total 16442
_reflns_threshold_expression >2sigma(I)
_cod_duplicate_entry 7000690
_cod_data_source_file b815013c.txt
_cod_data_source_block pt_tdt_[Pt(tdt)]2(u-dppa)2
_cod_depositor_comments
;
The following automatic conversions were performed:

'_symmetry_cell_setting' value 'Triclinic' changed to 'triclinic'
according to
/usr/data/users/saulius/automatic-downloads/retrospective/RSC/lib/dictionaries/cif_core.dic
dictionary named 'cif_core.dic' version 2.4.2 from
2011-04-26.

'_exptl_absorpt_correction_type' value 'MULTI-SCAN'
changed to 'multi-scan' according to
/usr/data/users/saulius/automatic-downloads/retrospective/RSC/lib/dictionaries/cif_core.dic
dictionary named 'cif_core.dic' version 2.4.2 from 2011-04-26.

Automatic conversion script
Id: cif_fix_values 2281 2013-09-26 08:29:07Z andrius 
;
_cod_original_sg_symbol_H-M P-1
_cod_database_code 7030590

loop_
_symmetry_equiv_pos_as_xyz
'x, y, z'
'-x, -y, -z'

loop_
_atom_site_label
_atom_site_type_symbol
_atom_site_fract_x
_atom_site_fract_y
_atom_site_fract_z
_atom_site_U_iso_or_equiv
_atom_site_adp_type
_atom_site_occupancy
_atom_site_symmetry_multiplicity
_atom_site_calc_flag
_atom_site_refinement_flags
_atom_site_disorder_assembly
_atom_site_disorder_group
Pt1 Pt 0.30866(2) 0.287636(16) 0.389030(11) 0.04042(8) Uani 1 1 d . . .
Pt2 Pt 0.580230(19) 0.251713(14) 0.092920(10) 0.03409(7) Uani 1 1 d . . .
P1 P 0.27396(14) 0.38212(11) 0.31387(8) 0.0409(3) Uani 1 1 d . . .
P2 P 0.50026(14) 0.25007(10) 0.36462(7) 0.0370(3) Uani 1 1 d . . .
P3 P 0.45584(14) 0.36359(10) 0.12427(8) 0.0366(3) Uani 1 1 d . . .
P4 P 0.49298(14) 0.14519(10) 0.14518(7) 0.0352(3) Uani 1 1 d . . .
S1 S 0.11708(17) 0.32457(15) 0.41757(10) 0.0628(5) Uani 1 1 d . . .
S2 S 0.3395(2) 0.21326(14) 0.47751(10) 0.0631(5) Uani 1 1 d . . .
S3 S 0.66383(15) 0.35522(11) 0.03497(9) 0.0487(4) Uani 1 1 d . . .
S4 S 0.70353(15) 0.14318(11) 0.04929(8) 0.0452(4) Uani 1 1 d . . .
C1 C 0.3513(5) 0.3644(4) 0.2458(3) 0.0392(13) Uani 1 1 d . . .
C2 C 0.3905(6) 0.3572(4) 0.1959(3) 0.0405(13) Uani 1 1 d . . .
C3 C 0.5042(6) 0.2024(4) 0.2842(3) 0.0398(13) Uani 1 1 d . . .
C4 C 0.5034(6) 0.1748(4) 0.2285(3) 0.0400(13) Uani 1 1 d . . .
C5 C 0.1165(8) 0.2886(6) 0.4921(4) 0.068(2) Uani 1 1 d . . .
C6 C 0.0148(8) 0.3074(6) 0.5269(5) 0.081(3) Uani 1 1 d . A .
H6 H -0.0506 0.3386 0.5090 0.097 Uiso 1 1 calc R . .
C7 C 0.0103(13) 0.2814(9) 0.5853(6) 0.109(4) Uani 1 1 d . . .
C8A C -0.069(3) 0.294(2) 0.6298(19) 0.144(17) Uani 0.393(18) 1 d P A 1
H8A1 H -0.1112 0.3494 0.6254 0.217 Uiso 0.393(18) 1 calc PR A 1
H8A2 H -0.0234 0.2987 0.6717 0.217 Uiso 0.393(18) 1 calc PR A 1
H8A3 H -0.1287 0.2429 0.6238 0.217 Uiso 0.393(18) 1 calc PR A 1
C8B C 0.0967(16) 0.2070(12) 0.6765(7) 0.086(6) Uani 0.607(18) 1 d P A 2
H8B1 H 0.1766 0.1937 0.6966 0.130 Uiso 0.607(18) 1 calc PR A 2
H8B2 H 0.0412 0.1538 0.6722 0.130 Uiso 0.607(18) 1 calc PR A 2
H8B3 H 0.0645 0.2569 0.7021 0.130 Uiso 0.607(18) 1 calc PR A 2
C9 C 0.1089(15) 0.2328(8) 0.6129(5) 0.109(4) Uani 1 1 d . A .
C10 C 0.2110(11) 0.2124(7) 0.5797(4) 0.089(3) Uani 1 1 d . . .
H9 H 0.2759 0.1809 0.5977 0.107 Uiso 1 1 calc R A .
C11 C 0.2138(8) 0.2401(5) 0.5187(4) 0.065(2) Uani 1 1 d . A .
C12 C 0.1188(6) 0.3825(5) 0.2702(3) 0.0502(16) Uani 1 1 d . . .
C13 C 0.0533(7) 0.2998(6) 0.2507(4) 0.071(2) Uani 1 1 d . . .
H13 H 0.0809 0.2471 0.2664 0.085 Uiso 1 1 calc R . .
C14 C -0.0537(8) 0.2952(9) 0.2077(5) 0.097(3) Uani 1 1 d . . .
H14 H -0.0966 0.2390 0.1936 0.116 Uiso 1 1 calc R . .
C15 C -0.0963(8) 0.3726(10) 0.1861(5) 0.100(4) Uani 1 1 d . . .
H15 H -0.1682 0.3691 0.1572 0.120 Uiso 1 1 calc R . .
C16 C -0.0342(9) 0.4548(9) 0.2064(5) 0.097(4) Uani 1 1 d . . .
H16 H -0.0643 0.5073 0.1914 0.116 Uiso 1 1 calc R . .
C17 C 0.0755(7) 0.4619(6) 0.2500(4) 0.071(2) Uani 1 1 d . . .
H17 H 0.1171 0.5184 0.2646 0.086 Uiso 1 1 calc R . .
C18 C 0.3235(7) 0.5002(5) 0.3442(3) 0.0518(16) Uani 1 1 d . . .
C19 C 0.2877(11) 0.5400(6) 0.4003(4) 0.090(3) Uani 1 1 d . . .
H19 H 0.2352 0.5068 0.4214 0.108 Uiso 1 1 calc R . .
C20 C 0.3276(14) 0.6275(7) 0.4260(5) 0.108(4) Uani 1 1 d . . .
H20 H 0.3010 0.6530 0.4640 0.130 Uiso 1 1 calc R . .
C21 C 0.4025(13) 0.6759(7) 0.3981(6) 0.113(4) Uani 1 1 d . . .
H21 H 0.4290 0.7355 0.4159 0.136 Uiso 1 1 calc R . .
C22 C 0.4406(16) 0.6388(8) 0.3437(8) 0.171(8) Uani 1 1 d . . .
H22 H 0.4947 0.6729 0.3241 0.206 Uiso 1 1 calc R . .
C23 C 0.4010(12) 0.5499(7) 0.3154(6) 0.120(5) Uani 1 1 d . . .
H23 H 0.4278 0.5253 0.2773 0.144 Uiso 1 1 calc R . .
C24 C 0.5770(6) 0.1643(4) 0.4076(3) 0.0461(15) Uani 1 1 d . . .
C25 C 0.6844(7) 0.1828(5) 0.4474(3) 0.0533(17) Uani 1 1 d . . .
H25 H 0.7227 0.2412 0.4522 0.064 Uiso 1 1 calc R . .
C26 C 0.7385(9) 0.1172(7) 0.4809(4) 0.076(2) Uani 1 1 d . . .
H26 H 0.8121 0.1315 0.5082 0.091 Uiso 1 1 calc R . .
C27 C 0.6832(9) 0.0312(7) 0.4737(5) 0.085(3) Uani 1 1 d . . .
H27 H 0.7193 -0.0138 0.4955 0.102 Uiso 1 1 calc R . .
C28 C 0.5752(9) 0.0118(6) 0.4344(5) 0.092(3) Uani 1 1 d . . .
H28 H 0.5368 -0.0466 0.4300 0.110 Uiso 1 1 calc R . .
C29 C 0.5210(8) 0.0770(5) 0.4007(5) 0.075(2) Uani 1 1 d . . .
H29 H 0.4474 0.0624 0.3736 0.090 Uiso 1 1 calc R . .
C30 C 0.6116(5) 0.3479(4) 0.3748(3) 0.0405(13) Uani 1 1 d . . .
C31 C 0.5958(7) 0.4237(5) 0.4169(4) 0.0567(18) Uani 1 1 d . . .
H31 H 0.5268 0.4253 0.4388 0.068 Uiso 1 1 calc R . .
C32 C 0.6794(8) 0.4965(6) 0.4274(5) 0.078(3) Uani 1 1 d . . .
H32 H 0.6664 0.5478 0.4556 0.094 Uiso 1 1 calc R . .
C33 C 0.7836(8) 0.4948(7) 0.3962(5) 0.082(3) Uani 1 1 d . . .
H33 H 0.8416 0.5443 0.4043 0.098 Uiso 1 1 calc R . .
C34 C 0.8016(8) 0.4201(7) 0.3532(5) 0.076(2) Uani 1 1 d . . .
H34 H 0.8705 0.4192 0.3312 0.091 Uiso 1 1 calc R . .
C35 C 0.7153(7) 0.3454(5) 0.3428(4) 0.0598(18) Uani 1 1 d . . .
H35 H 0.7273 0.2940 0.3144 0.072 Uiso 1 1 calc R . .
C36 C 0.3189(6) 0.3762(4) 0.0693(3) 0.0428(14) Uani 1 1 d . . .
C37 C 0.3345(7) 0.3853(5) 0.0060(4) 0.0599(19) Uani 1 1 d . . .
H37 H 0.4128 0.3825 -0.0072 0.072 Uiso 1 1 calc R . .
C38 C 0.2323(8) 0.3986(6) -0.0368(4) 0.074(2) Uani 1 1 d . . .
H38 H 0.2425 0.4055 -0.0787 0.088 Uiso 1 1 calc R . .
C39 C 0.1168(8) 0.4015(7) -0.0179(5) 0.082(3) Uani 1 1 d . . .
H39 H 0.0492 0.4123 -0.0466 0.098 Uiso 1 1 calc R . .
C40 C 0.1003(8) 0.3888(8) 0.0425(5) 0.092(3) Uani 1 1 d . . .
H40 H 0.0208 0.3874 0.0543 0.110 Uiso 1 1 calc R . .
C41 C 0.2009(7) 0.3777(7) 0.0867(4) 0.072(2) Uani 1 1 d . . .
H41 H 0.1888 0.3711 0.1284 0.087 Uiso 1 1 calc R . .
C42 C 0.5284(5) 0.4796(4) 0.1474(3) 0.0404(13) Uani 1 1 d . . .
C43 C 0.4831(7) 0.5540(5) 0.1220(4) 0.0589(18) Uani 1 1 d . . .
H43 H 0.4190 0.5461 0.0883 0.071 Uiso 1 1 calc R . .
C44 C 0.5324(9) 0.6405(5) 0.1461(5) 0.075(2) Uani 1 1 d . . .
H44 H 0.5012 0.6908 0.1285 0.090 Uiso 1 1 calc R . .
C45 C 0.6273(9) 0.6540(5) 0.1961(5) 0.074(2) Uani 1 1 d . . .
H45 H 0.6597 0.7127 0.2127 0.089 Uiso 1 1 calc R . .
C46 C 0.6726(8) 0.5784(6) 0.2208(4) 0.071(2) Uani 1 1 d . . .
H46 H 0.7368 0.5863 0.2544 0.086 Uiso 1 1 calc R . .
C47 C 0.6247(6) 0.4908(5) 0.1966(4) 0.0571(18) Uani 1 1 d . . .
H47 H 0.6570 0.4402 0.2133 0.068 Uiso 1 1 calc R . .
C48 C 0.5590(6) 0.0336(4) 0.1382(3) 0.0405(13) Uani 1 1 d . . .
C49 C 0.6713(7) 0.0229(5) 0.1737(4) 0.063(2) Uani 1 1 d . . .
H49 H 0.7086 0.0712 0.2031 0.076 Uiso 1 1 calc R . .
C50 C 0.7285(9) -0.0597(6) 0.1658(5) 0.079(3) Uani 1 1 d . . .
H50 H 0.8044 -0.0665 0.1895 0.095 Uiso 1 1 calc R . .
C51 C 0.6728(8) -0.1311(5) 0.1229(4) 0.069(2) Uani 1 1 d . . .
H51 H 0.7104 -0.1868 0.1178 0.083 Uiso 1 1 calc R . .
C52 C 0.5636(8) -0.1204(5) 0.0883(4) 0.0605(19) Uani 1 1 d . . .
H52 H 0.5265 -0.1690 0.0592 0.073 Uiso 1 1 calc R . .
C53 C 0.5052(7) -0.0383(4) 0.0953(3) 0.0489(15) Uani 1 1 d . . .
H53 H 0.4299 -0.0321 0.0709 0.059 Uiso 1 1 calc R . .
C54 C 0.3264(5) 0.1258(4) 0.1214(3) 0.0396(13) Uani 1 1 d . . .
C55 C 0.2789(7) 0.1328(6) 0.0593(4) 0.070(2) Uani 1 1 d . . .
H55 H 0.3330 0.1437 0.0302 0.084 Uiso 1 1 calc R . .
C56 C 0.1543(8) 0.1241(7) 0.0394(5) 0.086(3) Uani 1 1 d . . .
H56 H 0.1245 0.1302 -0.0026 0.103 Uiso 1 1 calc R . .
C57 C 0.0748(8) 0.1067(6) 0.0806(5) 0.078(3) Uani 1 1 d . . .
H57 H -0.0100 0.1001 0.0671 0.093 Uiso 1 1 calc R . .
C58 C 0.1189(7) 0.0988(6) 0.1422(5) 0.077(3) Uani 1 1 d . . .
H58 H 0.0642 0.0858 0.1706 0.093 Uiso 1 1 calc R . .
C59 C 0.2440(7) 0.1098(6) 0.1625(4) 0.0617(19) Uani 1 1 d . . .
H59 H 0.2728 0.1064 0.2051 0.074 Uiso 1 1 calc R . .
C60 C 0.7487(6) 0.2874(5) -0.0171(3) 0.0518(16) Uani 1 1 d . . .
C61 C 0.7985(7) 0.3264(6) -0.0657(4) 0.066(2) Uani 1 1 d . B .
H61 H 0.7865 0.3877 -0.0696 0.080 Uiso 1 1 calc R . .
C62 C 0.8646(9) 0.2766(8) -0.1076(5) 0.087(3) Uani 1 1 d . . .
C63A C 0.903(2) 0.3057(13) -0.1632(9) 0.103(7) Uani 0.560(17) 1 d P B 1
H63A H 0.8607 0.2683 -0.2003 0.154 Uiso 0.560(17) 1 calc PR B 1
H63B H 0.9911 0.2999 -0.1623 0.154 Uiso 0.560(17) 1 calc PR B 1
H63C H 0.8845 0.3686 -0.1647 0.154 Uiso 0.560(17) 1 calc PR B 1
C63B C 0.958(2) 0.1398(19) -0.1448(13) 0.112(10) Uani 0.440(17) 1 d P B 2
H63D H 0.9615 0.0760 -0.1399 0.167 Uiso 0.440(17) 1 calc PR B 2
H63E H 1.0408 0.1681 -0.1364 0.167 Uiso 0.440(17) 1 calc PR B 2
H63F H 0.9236 0.1458 -0.1876 0.167 Uiso 0.440(17) 1 calc PR B 2
C64 C 0.8825(9) 0.1842(8) -0.1004(4) 0.085(3) Uani 1 1 d . B .
C65 C 0.8352(7) 0.1441(6) -0.0525(4) 0.069(2) Uani 1 1 d . . .
H65 H 0.8488 0.0831 -0.0481 0.083 Uiso 1 1 calc R B .
C66 C 0.7662(6) 0.1961(5) -0.0103(3) 0.0491(16) Uani 1 1 d . B .
C67 C 0.0318(11) 0.0798(8) 0.3639(5) 0.102(3) Uani 1 1 d . . .
H67 H 0.0662 0.1408 0.3835 0.122 Uiso 1 1 calc R . .
Cl1 Cl 0.0231(3) 0.0141(3) 0.42251(17) 0.1296(12) Uani 1 1 d . . .
Cl2 Cl 0.1293(5) 0.0356(4) 0.3101(2) 0.193(2) Uani 1 1 d . . .
Cl3 Cl -0.1106(5) 0.0921(4) 0.3234(2) 0.185(2) Uani 1 1 d . . .
O1 O 0.5343(13) 0.8676(7) 0.2852(5) 0.185(5) Uani 1 1 d . . .
O2 O 0.3156(12) 0.8662(8) 0.3401(7) 0.193(5) Uani 1 1 d . . .

loop_
_atom_site_aniso_label
_atom_site_aniso_U_11
_atom_site_aniso_U_22
_atom_site_aniso_U_33
_atom_site_aniso_U_23
_atom_site_aniso_U_13
_atom_site_aniso_U_12
Pt1 0.04190(13) 0.04510(14) 0.03380(14) 0.00328(10) 0.00707(10) -0.00370(10)
Pt2 0.03688(12) 0.03380(12) 0.03083(13) 0.00221(9) 0.00380(9) 0.00113(8)
P1 0.0412(8) 0.0470(9) 0.0337(9) 0.0014(7) 0.0054(7) 0.0046(7)
P2 0.0429(8) 0.0375(8) 0.0294(8) 0.0018(6) 0.0037(6) -0.0005(6)
P3 0.0400(7) 0.0357(7) 0.0351(8) 0.0072(6) 0.0060(6) 0.0041(6)
P4 0.0423(8) 0.0326(7) 0.0292(8) 0.0011(6) 0.0029(6) 0.0004(6)
S1 0.0489(9) 0.0830(13) 0.0577(12) 0.0033(10) 0.0192(9) 0.0000(9)
S2 0.0759(12) 0.0707(12) 0.0476(11) 0.0219(9) 0.0142(9) -0.0006(10)
S3 0.0515(9) 0.0467(9) 0.0521(10) 0.0149(7) 0.0146(8) 0.0011(7)
S4 0.0482(8) 0.0427(8) 0.0454(10) 0.0012(7) 0.0124(7) 0.0063(6)
C1 0.041(3) 0.037(3) 0.041(4) 0.003(3) 0.008(3) 0.005(2)
C2 0.044(3) 0.034(3) 0.042(4) 0.004(3) 0.002(3) 0.004(2)
C3 0.046(3) 0.040(3) 0.032(3) 0.002(2) 0.000(3) 0.004(2)
C4 0.050(3) 0.032(3) 0.038(4) 0.006(2) 0.002(3) 0.004(2)
C5 0.080(5) 0.065(5) 0.055(5) -0.015(4) 0.031(4) -0.033(4)
C6 0.072(5) 0.089(6) 0.078(6) -0.020(5) 0.038(5) -0.034(5)
C7 0.137(11) 0.098(8) 0.090(9) -0.024(7) 0.069(8) -0.056(7)
C8A 0.12(3) 0.13(3) 0.19(4) -0.02(2) 0.11(3) -0.04(2)
C8B 0.106(12) 0.103(12) 0.051(9) 0.009(8) 0.025(8) -0.031(9)
C9 0.161(12) 0.096(8) 0.071(7) -0.011(6) 0.062(8) -0.064(8)
C10 0.125(8) 0.085(6) 0.056(6) 0.008(5) 0.025(6) -0.035(6)
C11 0.087(6) 0.060(5) 0.046(5) 0.002(4) 0.020(4) -0.026(4)
C12 0.043(3) 0.072(5) 0.035(4) 0.001(3) 0.008(3) 0.013(3)
C13 0.052(4) 0.088(6) 0.061(5) -0.018(4) -0.007(4) 0.001(4)
C14 0.059(5) 0.124(9) 0.090(8) -0.034(6) -0.013(5) 0.006(5)
C15 0.044(5) 0.178(12) 0.068(7) -0.012(7) -0.008(4) 0.010(6)
C16 0.061(5) 0.146(10) 0.091(8) 0.045(7) 0.002(5) 0.040(6)
C17 0.057(4) 0.092(6) 0.070(6) 0.028(5) 0.005(4) 0.014(4)
C18 0.060(4) 0.048(4) 0.044(4) -0.004(3) 0.003(3) 0.004(3)
C19 0.151(9) 0.064(5) 0.060(6) -0.004(4) 0.042(6) 0.006(6)
C20 0.190(13) 0.062(6) 0.066(7) -0.020(5) 0.017(7) 0.010(7)
C21 0.161(12) 0.062(6) 0.100(9) -0.037(6) 0.014(8) -0.019(7)
C22 0.224(17) 0.084(8) 0.204(16) -0.062(10) 0.125(14) -0.067(9)
C23 0.171(11) 0.068(6) 0.119(9) -0.042(6) 0.086(9) -0.053(7)
C24 0.051(4) 0.050(4) 0.038(4) 0.011(3) 0.004(3) 0.005(3)
C25 0.063(4) 0.052(4) 0.043(4) 0.006(3) -0.003(3) 0.007(3)
C26 0.080(6) 0.088(6) 0.057(5) 0.016(4) -0.015(4) 0.019(5)
C27 0.092(7) 0.078(6) 0.092(7) 0.041(5) -0.001(6) 0.019(5)
C28 0.093(7) 0.060(5) 0.127(9) 0.045(6) 0.000(6) -0.001(5)
C29 0.077(5) 0.056(5) 0.091(7) 0.026(4) -0.004(5) -0.003(4)
C30 0.044(3) 0.037(3) 0.038(3) 0.001(3) 0.002(3) -0.003(2)
C31 0.055(4) 0.054(4) 0.056(5) -0.007(3) 0.007(3) -0.006(3)
C32 0.084(6) 0.055(5) 0.085(7) -0.020(4) 0.006(5) -0.020(4)
C33 0.073(6) 0.083(6) 0.080(7) -0.002(5) -0.003(5) -0.038(5)
C34 0.057(5) 0.089(6) 0.081(7) 0.010(5) 0.013(4) -0.021(4)
C35 0.057(4) 0.060(4) 0.061(5) 0.003(4) 0.012(4) -0.011(3)
C36 0.048(3) 0.037(3) 0.043(4) 0.004(3) 0.002(3) 0.005(3)
C37 0.052(4) 0.075(5) 0.054(5) 0.015(4) 0.004(3) 0.004(3)
C38 0.081(6) 0.085(6) 0.052(5) 0.017(4) -0.015(4) 0.003(5)
C39 0.052(5) 0.119(8) 0.072(6) 0.020(5) -0.012(4) 0.017(5)
C40 0.043(4) 0.162(10) 0.074(7) 0.036(6) 0.003(4) 0.022(5)
C41 0.051(4) 0.115(7) 0.056(5) 0.026(5) 0.012(4) 0.017(4)
C42 0.044(3) 0.037(3) 0.041(4) 0.004(3) 0.010(3) 0.006(2)
C43 0.074(5) 0.042(4) 0.059(5) 0.010(3) -0.006(4) 0.000(3)
C44 0.096(6) 0.046(4) 0.084(6) 0.018(4) 0.003(5) -0.003(4)
C45 0.091(6) 0.042(4) 0.085(7) -0.002(4) 0.014(5) -0.016(4)
C46 0.070(5) 0.064(5) 0.072(6) 0.002(4) -0.012(4) -0.014(4)
C47 0.054(4) 0.050(4) 0.063(5) 0.010(3) -0.005(3) -0.002(3)
C48 0.050(3) 0.035(3) 0.035(3) 0.001(2) 0.001(3) 0.001(2)
C49 0.066(5) 0.052(4) 0.066(5) 0.000(4) -0.009(4) 0.009(3)
C50 0.084(6) 0.062(5) 0.087(7) 0.006(5) -0.012(5) 0.029(4)
C51 0.094(6) 0.041(4) 0.074(6) 0.004(4) 0.016(5) 0.021(4)
C52 0.085(5) 0.036(3) 0.057(5) -0.005(3) 0.008(4) 0.003(3)
C53 0.062(4) 0.041(3) 0.040(4) -0.005(3) 0.003(3) 0.000(3)
C54 0.043(3) 0.039(3) 0.035(3) 0.006(2) 0.001(3) 0.000(2)
C55 0.058(4) 0.092(6) 0.059(5) 0.025(4) -0.005(4) -0.018(4)
C56 0.068(5) 0.109(8) 0.076(7) 0.028(6) -0.026(5) -0.014(5)
C57 0.047(4) 0.076(6) 0.102(8) -0.001(5) -0.009(5) -0.002(4)
C58 0.047(4) 0.097(7) 0.082(7) -0.018(5) 0.020(4) -0.011(4)
C59 0.050(4) 0.083(5) 0.048(4) -0.009(4) 0.011(3) -0.006(4)
C60 0.042(3) 0.066(4) 0.047(4) 0.011(3) 0.002(3) -0.005(3)
C61 0.062(5) 0.083(6) 0.060(5) 0.023(4) 0.014(4) 0.000(4)
C62 0.079(6) 0.122(9) 0.072(7) 0.031(6) 0.039(5) 0.004(6)
C63A 0.135(18) 0.090(13) 0.082(14) 0.005(10) 0.028(12) -0.022(12)
C63B 0.11(2) 0.13(2) 0.10(2) 0.001(16) 0.057(16) 0.022(16)
C64 0.080(6) 0.122(8) 0.060(6) 0.013(5) 0.037(5) 0.018(6)
C65 0.068(5) 0.086(6) 0.056(5) 0.005(4) 0.026(4) 0.013(4)
C66 0.041(3) 0.063(4) 0.042(4) 0.001(3) 0.009(3) 0.000(3)
C67 0.127(9) 0.096(8) 0.076(7) 0.009(6) 0.001(6) -0.019(7)
Cl1 0.127(3) 0.164(3) 0.111(3) 0.063(2) 0.017(2) 0.015(2)
Cl2 0.237(5) 0.202(5) 0.152(4) -0.002(3) 0.111(4) -0.017(4)
Cl3 0.188(4) 0.215(5) 0.141(4) 0.048(3) -0.055(3) 0.028(4)
O1 0.270(14) 0.136(8) 0.156(10) -0.022(7) 0.094(10) 0.018(8)
O2 0.209(12) 0.176(10) 0.229(13) 0.105(10) 0.072(10) 0.066(9)

loop_
_atom_type_symbol
_atom_type_description
_atom_type_scat_dispersion_real
_atom_type_scat_dispersion_imag
_atom_type_scat_source
C C 0.0033 0.0016 'International Tables Vol C Tables 4.2.6.8 and 6.1.1.4'
H H 0.0000 0.0000 'International Tables Vol C Tables 4.2.6.8 and 6.1.1.4'
P P 0.1023 0.0942 'International Tables Vol C Tables 4.2.6.8 and 6.1.1.4'
S S 0.1246 0.1234 'International Tables Vol C Tables 4.2.6.8 and 6.1.1.4'
Pt Pt -1.7033 8.3905 'International Tables Vol C Tables 4.2.6.8 and 6.1.1.4'
Cl Cl 0.1484 0.1585 'International Tables Vol C Tables 4.2.6.8 and 6.1.1.4'
O O 0.0106 0.0060 'International Tables Vol C Tables 4.2.6.8 and 6.1.1.4'

loop_
_geom_angle_atom_site_label_1
_geom_angle_atom_site_label_2
_geom_angle_atom_site_label_3
_geom_angle
P1 Pt1 P2 95.39(5)
P1 Pt1 S2 170.22(7)
P2 Pt1 S2 89.72(7)
P1 Pt1 S1 86.52(7)
P2 Pt1 S1 177.86(7)
S2 Pt1 S1 88.25(8)
P3 Pt2 P4 94.68(5)
P3 Pt2 S4 173.27(6)
P4 Pt2 S4 90.27(6)
P3 Pt2 S3 86.34(6)
P4 Pt2 S3 176.97(6)
S4 Pt2 S3 88.49(6)
C1 P1 C18 101.1(3)
C1 P1 C12 95.8(3)
C18 P1 C12 107.4(3)
C1 P1 Pt1 118.4(2)
C18 P1 Pt1 112.3(2)
C12 P1 Pt1 119.3(2)
C3 P2 C30 102.8(3)
C3 P2 C24 101.5(3)
C30 P2 C24 105.5(3)
C3 P2 Pt1 114.7(2)
C30 P2 Pt1 113.6(2)
C24 P2 Pt1 117.0(2)
C2 P3 C36 101.2(3)
C2 P3 C42 96.3(3)
C36 P3 C42 105.7(3)
C2 P3 Pt2 117.67(19)
C36 P3 Pt2 116.2(2)
C42 P3 Pt2 116.96(19)
C4 P4 C48 102.1(3)
C4 P4 C54 102.8(3)
C48 P4 C54 107.0(3)
C4 P4 Pt2 114.9(2)
C48 P4 Pt2 115.9(2)
C54 P4 Pt2 112.8(2)
C5 S1 Pt1 104.1(3)
C11 S2 Pt1 104.5(3)
C60 S3 Pt2 104.0(2)
C66 S4 Pt2 103.7(2)
C2 C1 P1 171.4(5)
C1 C2 P3 171.6(6)
C4 C3 P2 175.9(5)
C3 C4 P4 173.6(5)
C11 C5 C6 118.8(8)
C11 C5 S1 121.6(6)
C6 C5 S1 119.6(8)
C7 C6 C5 121.9(11)
C6 C7 C8A 135(2)
C6 C7 C9 119.7(10)
C8A C7 C9 106(2)
C10 C9 C7 120.1(10)
C10 C9 C8B 123.8(15)
C7 C9 C8B 116.1(13)
C9 C10 C11 119.4(11)
C5 C11 C10 120.2(8)
C5 C11 S2 120.7(6)
C10 C11 S2 119.1(8)
C17 C12 C13 120.6(7)
C17 C12 P1 120.5(6)
C13 C12 P1 118.3(6)
C12 C13 C14 120.0(9)
C15 C14 C13 120.2(10)
C16 C15 C14 120.3(9)
C15 C16 C17 121.0(10)
C12 C17 C16 117.9(9)
C23 C18 C19 117.7(8)
C23 C18 P1 122.5(6)
C19 C18 P1 119.8(6)
C20 C19 C18 121.4(10)
C21 C20 C19 121.1(10)
C20 C21 C22 119.1(10)
C21 C22 C23 121.6(12)
C18 C23 C22 119.1(10)
C25 C24 C29 118.5(6)
C25 C24 P2 123.0(5)
C29 C24 P2 118.5(5)
C24 C25 C26 121.8(7)
C27 C26 C25 119.4(8)
C28 C27 C26 119.5(8)
C27 C28 C29 121.3(9)
C28 C29 C24 119.6(8)
C31 C30 C35 119.3(6)
C31 C30 P2 119.5(5)
C35 C30 P2 121.1(5)
C32 C31 C30 121.0(7)
C31 C32 C33 120.3(8)
C34 C33 C32 120.0(8)
C33 C34 C35 119.3(8)
C30 C35 C34 120.0(7)
C41 C36 C37 118.7(6)
C41 C36 P3 123.4(5)
C37 C36 P3 118.0(5)
C38 C37 C36 119.5(7)
C39 C38 C37 120.5(8)
C40 C39 C38 120.2(8)
C39 C40 C41 120.5(8)
C36 C41 C40 120.4(8)
C43 C42 C47 120.2(6)
C43 C42 P3 122.5(5)
C47 C42 P3 117.0(5)
C42 C43 C44 120.0(7)
C43 C44 C45 121.1(8)
C46 C45 C44 118.2(7)
C45 C46 C47 121.3(8)
C42 C47 C46 119.1(7)
C53 C48 C49 119.1(6)
C53 C48 P4 121.7(5)
C49 C48 P4 119.1(5)
C48 C49 C50 120.3(7)
C51 C50 C49 119.8(8)
C52 C51 C50 119.7(7)
C51 C52 C53 121.4(7)
C48 C53 C52 119.7(7)
C59 C54 C55 117.3(6)
C59 C54 P4 123.7(5)
C55 C54 P4 118.9(5)
C56 C55 C54 121.7(8)
C57 C56 C55 119.9(9)
C56 C57 C58 119.8(8)
C57 C58 C59 120.2(8)
C54 C59 C58 121.0(8)
C66 C60 C61 120.0(7)
C66 C60 S3 120.6(5)
C61 C60 S3 119.4(6)
C62 C61 C60 121.8(8)
C61 C62 C64 118.1(8)
C61 C62 C63A 125.7(13)
C64 C62 C63A 115.6(12)
C65 C64 C62 121.4(8)
C65 C64 C63B 125.1(14)
C62 C64 C63B 113.4(14)
C64 C65 C66 119.7(8)
C60 C66 C65 119.1(7)
C60 C66 S4 121.9(5)
C65 C66 S4 119.0(6)
Cl1 C67 Cl3 111.9(7)
Cl1 C67 Cl2 111.6(7)
Cl3 C67 Cl2 109.1(7)

loop_
_geom_bond_atom_site_label_1
_geom_bond_atom_site_label_2
_geom_bond_distance
Pt1 P1 2.2598(17)
Pt1 P2 2.2801(15)
Pt1 S2 2.2950(19)
Pt1 S1 2.3063(18)
Pt2 P3 2.2577(15)
Pt2 P4 2.2788(15)
Pt2 S4 2.3023(15)
Pt2 S3 2.3074(16)
P1 C1 1.757(6)
P1 C18 1.813(7)
P1 C12 1.827(7)
P2 C3 1.772(6)
P2 C30 1.821(6)
P2 C24 1.822(6)
P3 C2 1.771(7)
P3 C36 1.811(6)
P3 C42 1.836(6)
P4 C4 1.760(7)
P4 C48 1.814(6)
P4 C54 1.824(6)
S1 C5 1.736(9)
S2 C11 1.744(9)
S3 C60 1.764(7)
S4 C66 1.762(7)
C1 C2 1.187(8)
C3 C4 1.201(8)
C5 C11 1.403(12)
C5 C6 1.422(11)
C6 C7 1.355(15)
C7 C8A 1.36(3)
C7 C9 1.422(19)
C8B C9 1.471(17)
C9 C10 1.409(16)
C10 C11 1.413(12)
C12 C17 1.376(10)
C12 C13 1.377(11)
C13 C14 1.385(12)
C14 C15 1.360(16)
C15 C16 1.358(16)
C16 C17 1.412(12)
C18 C23 1.348(12)
C18 C19 1.369(10)
C19 C20 1.366(13)
C20 C21 1.308(16)
C21 C22 1.336(16)
C22 C23 1.397(14)
C24 C25 1.354(9)
C24 C29 1.384(10)
C25 C26 1.382(10)
C26 C27 1.362(13)
C27 C28 1.356(13)
C28 C29 1.378(11)
C30 C31 1.369(9)
C30 C35 1.386(9)
C31 C32 1.357(10)
C32 C33 1.382(12)
C33 C34 1.374(13)
C34 C35 1.396(11)
C36 C41 1.380(9)
C36 C37 1.400(10)
C37 C38 1.386(10)
C38 C39 1.366(12)
C39 C40 1.355(13)
C40 C41 1.383(11)
C42 C43 1.366(8)
C42 C47 1.377(9)
C43 C44 1.373(11)
C44 C45 1.379(12)
C45 C46 1.373(11)
C46 C47 1.384(10)
C48 C53 1.368(8)
C48 C49 1.383(9)
C49 C50 1.387(10)
C50 C51 1.370(12)
C51 C52 1.347(11)
C52 C53 1.386(9)
C54 C59 1.362(9)
C54 C55 1.378(10)
C55 C56 1.367(11)
C56 C57 1.345(13)
C57 C58 1.362(13)
C58 C59 1.374(10)
C60 C66 1.388(10)
C60 C61 1.399(10)
C61 C62 1.371(13)
C62 C64 1.408(14)
C62 C63A 1.413(19)
C63B C64 1.44(2)
C64 C65 1.383(12)
C65 C66 1.410(10)
C67 Cl1 1.684(11)
C67 Cl3 1.708(12)
C67 Cl2 1.737(12)
